data_9000567
loop_
_publ_author_name
'Evans, H. T.'
'Mrose, M. E.'

_publ_section_title
;
 The crystal chemistry of the hydrous copper silicates, shattuckite and
 plancheite
 Note: sample is from Ajo, Arizona
;
_journal_name_full 'American Mineralogist'
_journal_page_first 491
_journal_page_last 502
_journal_volume 62
_journal_year 1977
_chemical_formula_sum 'Cu5 H2 O14 Si4'
_chemical_name_mineral Shattuckite
_space_group_IT_number 61
_symmetry_space_group_name_Hall '-P 2bc 2ac'
_symmetry_space_group_name_H-M 'P c a b'
_cell_angle_alpha 90
_cell_angle_beta 90
_cell_angle_gamma 90
_cell_formula_units_Z 4
_cell_length_a 9.885
_cell_length_b 19.832
_cell_length_c 5.3825
_cell_volume 1055.182
_database_code_amcsd 0000578
_exptl_crystal_density_diffrn 4.130
_cod_original_formula_sum 'Cu5 Si4 O14 H2'
_cod_database_code 9000567

loop_
_space_group_symop_operation_xyz
x,y,z
x,1/2+y,1/2-z
-x,1/2-y,1/2+z
1/2-x,y,1/2+z
1/2+x,-y,1/2-z
1/2+x,1/2-y,z
1/2-x,1/2+y,-z
-x,-y,-z

loop_
_atom_site_aniso_label
_atom_site_aniso_U_11
_atom_site_aniso_U_22
_atom_site_aniso_U_33
_atom_site_aniso_U_12
_atom_site_aniso_U_13
_atom_site_aniso_U_23
Cu1 0.00880 0.00790 0.00930 -0.00320 -0.00300 0.00420
Cu2 0.00950 0.00800 0.00730 -0.00250 -0.00140 0.00200
Cu3 0.01080 0.00460 0.00660 0.00010 -0.00250 -0.00040
Si1 0.00620 0.00390 0.00520 -0.00040 0.00140 0.00060
Si2 0.00640 0.00340 0.00530 0.00010 -0.00020 0.00030
O1 0.01050 0.00510 0.00670 -0.00380 -0.00290 0.00310
O2 0.01570 0.00320 0.01190 -0.00290 -0.00220 0.00240
O3 0.00510 0.00570 0.00830 -0.00240 0.00050 0.00180
O4 0.01010 0.00730 0.00610 -0.00140 -0.00070 -0.00100
O5 0.01360 0.00710 0.00690 0.00070 0.00290 -0.00370
O6 0.01090 0.00510 0.00430 0.00320 -0.00230 -0.00230
O-h7 0.00910 0.00590 0.00690 -0.00210 0.00160 -0.00020

loop_
_atom_site_label
_atom_site_fract_x
_atom_site_fract_y
_atom_site_fract_z
_atom_site_type_symbol
_atom_site_attached_hydrogens
Cu1 0.50000 0.00000 0.50000 Cu 0
Cu2 0.33090 0.02547 0.03970 Cu 0
Cu3 0.25205 0.28125 0.46765 Cu 0
Si1 0.54485 0.13502 0.21730 Si 0
Si2 0.39742 0.15706 0.72650 Si 0
O1 0.50540 0.05540 0.19960 O 0
O2 0.34260 0.08050 0.74390 O 0
O3 0.70760 0.15120 0.22030 O 0
O4 0.49130 0.17350 0.97080 O 0
O5 0.49070 0.16700 0.47770 O 0
O6 0.28360 0.21630 0.71930 O 0
O-h7 0.67790 0.02430 0.64260 O 0
H 0.71000 0.43500 0.63000 H 0

loop_
_cod_changelog_entry_id
_cod_changelog_entry_author
_cod_changelog_entry_date
_cod_changelog_entry_text
1
;cod-tools version 3.8.0
Id: cif_guess_AMCSD_atom_types 9581 2023-05-17 12:35:41Z saulius
;
2023-05-18T08:39:02+03:00
;Derived atom types and hydrogen counts
from atom names that follow the AMCSD naming convention
(Wat == water, O-H == hydroxyl).
;
2
;cod-tools version 3.10.1
Id: cif_fix_AMCSD_aniso_labels 10200 2024-08-01 14:09:44Z saulius
;
2024-08-02T12:19:45+03:00
;Changed the following '_atom_site_aniso_label' values:
'Oh7' -> 'O-h7'
;

loop_
_cod_related_entry_id
_cod_related_entry_database
_cod_related_entry_code
1 AMCSD 0000578
